data_4033353
loop_
_publ_author_name
'David R Chisholm'
'Garr-Layy Zhou'
'Ehmke Pohl'
'Roy Valentine'
'Andrew Whiting'

_publ_section_title
;
 Practical synthetic strategies towards lipophilic
 6-iodotetrahydroquinolines and -dihydroquinolines
;
_journal_name_full 'Beilstein Journal of Organic Chemistry'
_journal_page_first 1851
_journal_page_last 1862
_journal_paper_doi 10.3762/bjoc.12.174
_journal_volume 12
_journal_year 2016
_chemical_formula_moiety 'C12 H16 I N'
_chemical_formula_sum 'C12 H16 I N'
_chemical_formula_weight 301.16
_chemical_name_systematic 6-Iodo-4,4,8-trimethyl-1,2,3,4-tetrahydroquinoline
_space_group_crystal_system monoclinic
_space_group_IT_number 14
_space_group_name_Hall '-P 2ybc'
_space_group_name_H-M_alt 'P 1 21/c 1'
_symmetry_space_group_name_Hall '-P 2ybc'
_symmetry_space_group_name_H-M 'P 1 21/c 1'
_atom_sites_solution_hydrogens geom
_cell_angle_alpha 90
_cell_angle_beta 107.361(2)
_cell_angle_gamma 90
_cell_formula_units_Z 8
_cell_length_a 18.0060(8)
_cell_length_b 9.8997(4)
_cell_length_c 13.7872(6)
_cell_measurement_reflns_used 9973
_cell_measurement_temperature 120
_cell_measurement_theta_max 31.488
_cell_measurement_theta_min 2.575
_cell_volume 2345.66(18)
_computing_cell_refinement 'SAINT v8.34A (Bruker, 2013)'
_computing_data_reduction 'SAINT v8.34A (Bruker, 2013)'
_computing_molecular_graphics 'Olex2 (Dolomanov et al., 2009)'
_computing_publication_material 'Olex2 (Dolomanov et al., 2009)'
_computing_structure_refinement 'ShelXL (Sheldrick, 2015)'
_computing_structure_solution 'ShelXT (Sheldrick, 2015)'
_diffrn_ambient_temperature 120
_diffrn_detector 'Bruker APEX2 area detector'
_diffrn_detector_area_resol_mean 7.9
_diffrn_detector_type 'CCD area detector'
_diffrn_measured_fraction_theta_full 1.000
_diffrn_measured_fraction_theta_max 1.000
_diffrn_measurement_device 'three-circle diffractometer'
_diffrn_measurement_device_type 'Bruker SMART APEX2 area detector'
_diffrn_measurement_method '\w and \f scans'
_diffrn_radiation_monochromator 'mirror optics'
_diffrn_radiation_probe x-ray
_diffrn_radiation_type MoK\a
_diffrn_radiation_wavelength 0.71073
_diffrn_reflns_av_R_equivalents 0.0311
_diffrn_reflns_av_unetI/netI 0.0196
_diffrn_reflns_Laue_measured_fraction_full 1.000
_diffrn_reflns_Laue_measured_fraction_max 1.000
_diffrn_reflns_limit_h_max 26
_diffrn_reflns_limit_h_min -26
_diffrn_reflns_limit_k_max 14
_diffrn_reflns_limit_k_min -14
_diffrn_reflns_limit_l_max 20
_diffrn_reflns_limit_l_min -20
_diffrn_reflns_number 54918
_diffrn_reflns_point_group_measured_fraction_full 1.000
_diffrn_reflns_point_group_measured_fraction_max 1.000
_diffrn_reflns_theta_full 26.000
_diffrn_reflns_theta_max 31.571
_diffrn_reflns_theta_min 2.370
_diffrn_source 'microfocus sealed X-ray tube'
_diffrn_source_type 'Incoatec I\ms'
_diffrn_standards_number 0
_exptl_absorpt_coefficient_mu 2.694
_exptl_absorpt_correction_T_max 1.0000
_exptl_absorpt_correction_T_min 0.9311
_exptl_absorpt_correction_type multi-scan
_exptl_absorpt_process_details
;
SADABS-2014/4 (Bruker,2014) was used for absorption correction.
wR2(int) was 0.0462 before and 0.0371 after correction.
The Ratio of minimum to maximum transmission is 0.9311.
The \l/2 correction factor is 0.00150.
;
_exptl_crystal_colour 'clear colourless'
_exptl_crystal_colour_lustre clear
_exptl_crystal_colour_primary colourless
_exptl_crystal_density_diffrn 1.706
_exptl_crystal_description plate
_exptl_crystal_F_000 1184
_exptl_crystal_preparation 'Reduction of DC113'
_exptl_crystal_recrystallization_method 'The material was recrystallised from EtOAc by slow evaporation'
_exptl_crystal_size_max 0.266
_exptl_crystal_size_mid 0.165
_exptl_crystal_size_min 0.16
_refine_diff_density_max 1.717
_refine_diff_density_min -2.798
_refine_diff_density_rms 0.109
_refine_ls_extinction_coef .
_refine_ls_extinction_method none
_refine_ls_goodness_of_fit_ref 1.082
_refine_ls_hydrogen_treatment constr
_refine_ls_matrix_type full
_refine_ls_number_parameters 259
_refine_ls_number_reflns 7857
_refine_ls_number_restraints 0
_refine_ls_restrained_S_all 1.082
_refine_ls_R_factor_all 0.0374
_refine_ls_R_factor_gt 0.0279
_refine_ls_shift/su_max 0.001
_refine_ls_shift/su_mean 0.000
_refine_ls_structure_factor_coef Fsqd
_refine_ls_weighting_details 'w=1/[\s^2^(Fo^2^)+(0.0205P)^2^+3.5753P] where P=(Fo^2^+2Fc^2^)/3'
_refine_ls_weighting_scheme calc
_refine_ls_wR_factor_gt 0.0590
_refine_ls_wR_factor_ref 0.0632
_reflns_Friedel_coverage 0.000
_reflns_Friedel_fraction_full .
_reflns_Friedel_fraction_max .
_reflns_number_gt 6697
_reflns_number_total 7857
_reflns_threshold_expression 'I > 2\s(I)'
_cod_data_source_file 14_1433619.cif
_cod_data_source_block ho1
_cod_database_code 4033353
_shelx_space_group_comment
;
The symmetry employed for this shelxl refinement is uniquely defined
by the following loop, which should always be used as a source of
symmetry information in preference to the above space-group names.
They are only intended as comments.
;
_olex2_refinement_description
;
1. Fixed Uiso
 At 1.2 times of:
  All C(H) groups, All C(H,H) groups, All N(H) groups
 At 1.5 times of:
  All C(H,H,H) groups
2.a Secondary CH2 refined with riding coordinates:
 C9(H9A,H9B), C10(H10A,H10B), C23(H23A,H23B), C24(H24A,H24B)
2.b Aromatic/amide H refined with riding coordinates:
 N8(H8), C3(H3), C5(H5), N22(H22), C17(H17), C19(H19)
2.c Idealised Me refined as rotating group:
 C7(H7A,H7B,H7C), C12(H12A,H12B,H12C), C13(H13A,H13B,H13C), C21(H21A,H21B,
 H21C), C26(H26A,H26B,H26C), C27(H27A,H27B,H27C)
;
_olex2_diffrn_ambient_temperature_device 'Oxford Cryosystems'
_olex2_exptl_crystal_mounting_method 'The crystal was mounted on a MITIGEN holder in perfluoroether oil'
_olex2_submission_original_sample_id DC29
_olex2_submission_special_instructions 'No special instructions were received'

loop_
_space_group_symop_operation_xyz
'x, y, z'
'-x, y+1/2, -z+1/2'
'-x, -y, -z'
'x, -y-1/2, z-1/2'

loop_
_atom_site_label
_atom_site_type_symbol
_atom_site_fract_x
_atom_site_fract_y
_atom_site_fract_z
_atom_site_U_iso_or_equiv
_atom_site_adp_type
_atom_site_occupancy
_atom_site_site_symmetry_order
_atom_site_calc_flag
_atom_site_refinement_flags_posn
_atom_site_refinement_flags_adp
_atom_site_refinement_flags_occupancy
_atom_site_disorder_assembly
_atom_site_disorder_group
I14 I -0.02314(2) -0.08352(2) 0.23952(2) 0.02040(4) Uani 1 1 d . . . . .
N8 N 0.06720(10) 0.35960(17) -0.02987(13) 0.0181(3) Uani 1 1 d . . . . .
H8 H 0.0306 0.4151 -0.0644 0.022 Uiso 1 1 calc R . . . .
C1 C 0.04897(11) 0.25672(18) 0.02706(13) 0.0134(3) Uani 1 1 d . . . . .
C2 C 0.10732(10) 0.19266(18) 0.10500(13) 0.0127(3) Uani 1 1 d . . . . .
C3 C 0.08542(11) 0.09480(18) 0.16411(14) 0.0147(3) Uani 1 1 d . . . . .
H3 H 0.1241 0.0515 0.2173 0.018 Uiso 1 1 calc R . . . .
C4 C 0.00806(11) 0.06015(18) 0.14624(14) 0.0143(3) Uani 1 1 d . . . . .
C5 C -0.04928(11) 0.12079(19) 0.06815(14) 0.0150(3) Uani 1 1 d . . . . .
H5 H -0.1021 0.0946 0.0553 0.018 Uiso 1 1 calc R . . . .
C6 C -0.02972(10) 0.21958(18) 0.00881(13) 0.0139(3) Uani 1 1 d . . . . .
C7 C -0.09192(12) 0.2876(2) -0.07521(16) 0.0223(4) Uani 1 1 d . . . . .
H7A H -0.0914 0.3850 -0.0621 0.033 Uiso 1 1 calc GR . . . .
H7B H -0.1429 0.2505 -0.0778 0.033 Uiso 1 1 calc GR . . . .
H7C H -0.0819 0.2716 -0.1403 0.033 Uiso 1 1 calc GR . . . .
C9 C 0.14631(13) 0.3760(2) -0.03275(16) 0.0241(4) Uani 1 1 d . . . . .
H9A H 0.1527 0.4661 -0.0605 0.029 Uiso 1 1 calc R . . . .
H9B H 0.1585 0.3064 -0.0772 0.029 Uiso 1 1 calc R . . . .
C10 C 0.20090(12) 0.3622(2) 0.07435(16) 0.0222(4) Uani 1 1 d . . . . .
H10A H 0.1898 0.4353 0.1171 0.027 Uiso 1 1 calc R . . . .
H10B H 0.2552 0.3734 0.0728 0.027 Uiso 1 1 calc R . . . .
C11 C 0.19310(11) 0.22526(19) 0.12261(15) 0.0172(3) Uani 1 1 d . . . . .
C12 C 0.22931(14) 0.1132(2) 0.0744(2) 0.0332(5) Uani 1 1 d . . . . .
H12A H 0.2229 0.0261 0.1047 0.050 Uiso 1 1 calc GR . . . .
H12B H 0.2848 0.1317 0.0868 0.050 Uiso 1 1 calc GR . . . .
H12C H 0.2033 0.1104 0.0011 0.050 Uiso 1 1 calc GR . . . .
C13 C 0.23779(13) 0.2347(2) 0.23587(17) 0.0269(5) Uani 1 1 d . . . . .
H13A H 0.2115 0.2986 0.2689 0.040 Uiso 1 1 calc GR . . . .
H13B H 0.2909 0.2661 0.2439 0.040 Uiso 1 1 calc GR . . . .
H13C H 0.2396 0.1455 0.2673 0.040 Uiso 1 1 calc GR . . . .
I28 I 0.49778(2) 0.59738(2) 0.75627(2) 0.03775(5) Uani 1 1 d . . . . .
N22 N 0.57443(11) 0.15567(18) 0.47614(14) 0.0222(4) Uani 1 1 d . . . . .
H22 H 0.5365 0.1009 0.4441 0.027 Uiso 1 1 calc R . . . .
C15 C 0.55808(11) 0.25724(19) 0.53518(14) 0.0152(3) Uani 1 1 d . . . . .
C16 C 0.61881(11) 0.32284(18) 0.60920(13) 0.0138(3) Uani 1 1 d . . . . .
C17 C 0.60052(12) 0.42234(19) 0.66966(14) 0.0169(3) Uani 1 1 d . . . . .
H17 H 0.6410 0.4679 0.7191 0.020 Uiso 1 1 calc R . . . .
C18 C 0.52367(13) 0.4553(2) 0.65816(15) 0.0202(4) Uani 1 1 d . . . . .
C19 C 0.46394(12) 0.3918(2) 0.58537(16) 0.0223(4) Uani 1 1 d . . . . .
H19 H 0.4115 0.4166 0.5775 0.027 Uiso 1 1 calc R . . . .
C20 C 0.48018(11) 0.2924(2) 0.52392(15) 0.0188(4) Uani 1 1 d . . . . .
C21 C 0.41516(13) 0.2196(3) 0.44741(19) 0.0329(5) Uani 1 1 d . . . . .
H21A H 0.4205 0.2320 0.3793 0.049 Uiso 1 1 calc GR . . . .
H21B H 0.3651 0.2563 0.4493 0.049 Uiso 1 1 calc GR . . . .
H21C H 0.4176 0.1231 0.4638 0.049 Uiso 1 1 calc GR . . . .
C23 C 0.65088(15) 0.1347(3) 0.46430(19) 0.0306(5) Uani 1 1 d . . . . .
H23A H 0.6464 0.1314 0.3910 0.037 Uiso 1 1 calc R . . . .
H23B H 0.6716 0.0467 0.4947 0.037 Uiso 1 1 calc R . . . .
C24 C 0.70730(13) 0.2465(2) 0.51476(18) 0.0269(5) Uani 1 1 d . . . . .
H24A H 0.6955 0.3288 0.4721 0.032 Uiso 1 1 calc R . . . .
H24B H 0.7611 0.2181 0.5199 0.032 Uiso 1 1 calc R . . . .
C25 C 0.70195(11) 0.27930(19) 0.62150(15) 0.0170(3) Uani 1 1 d . . . . .
C26 C 0.76159(13) 0.3896(2) 0.66744(18) 0.0285(5) Uani 1 1 d . . . . .
H26A H 0.7482 0.4720 0.6265 0.043 Uiso 1 1 calc GR . . . .
H26B H 0.8135 0.3590 0.6682 0.043 Uiso 1 1 calc GR . . . .
H26C H 0.7613 0.4085 0.7371 0.043 Uiso 1 1 calc GR . . . .
C27 C 0.72108(14) 0.1545(2) 0.6901(2) 0.0318(5) Uani 1 1 d . . . . .
H27A H 0.7211 0.1790 0.7590 0.048 Uiso 1 1 calc GR . . . .
H27B H 0.7725 0.1201 0.6920 0.048 Uiso 1 1 calc GR . . . .
H27C H 0.6818 0.0845 0.6633 0.048 Uiso 1 1 calc GR . . . .

loop_
_atom_site_aniso_label
_atom_site_aniso_U_11
_atom_site_aniso_U_22
_atom_site_aniso_U_33
_atom_site_aniso_U_23
_atom_site_aniso_U_13
_atom_site_aniso_U_12
I14 0.02909(7) 0.01626(6) 0.01855(6) 0.00096(4) 0.01121(5) -0.00513(5)
N8 0.0195(8) 0.0172(7) 0.0168(8) 0.0054(6) 0.0041(6) -0.0014(6)
C1 0.0165(8) 0.0119(7) 0.0122(7) -0.0011(6) 0.0052(6) 0.0003(6)
C2 0.0131(8) 0.0121(7) 0.0131(8) -0.0019(6) 0.0040(6) 0.0003(6)
C3 0.0169(8) 0.0126(8) 0.0139(8) 0.0000(6) 0.0034(6) 0.0009(6)
C4 0.0190(9) 0.0118(7) 0.0135(8) -0.0005(6) 0.0070(7) -0.0026(6)
C5 0.0129(8) 0.0158(8) 0.0167(8) -0.0033(6) 0.0053(6) -0.0010(6)
C6 0.0141(8) 0.0150(8) 0.0124(7) -0.0012(6) 0.0035(6) 0.0016(6)
C7 0.0166(9) 0.0267(11) 0.0210(9) 0.0043(8) 0.0019(7) 0.0056(8)
C9 0.0237(10) 0.0286(11) 0.0217(10) 0.0039(8) 0.0093(8) -0.0075(8)
C10 0.0184(9) 0.0214(9) 0.0259(10) 0.0025(8) 0.0051(8) -0.0069(7)
C11 0.0122(8) 0.0161(8) 0.0223(9) -0.0004(7) 0.0035(7) -0.0008(6)
C12 0.0228(11) 0.0282(12) 0.0544(16) -0.0085(11) 0.0203(11) 0.0015(9)
C13 0.0188(9) 0.0267(11) 0.0281(11) 0.0043(8) -0.0039(8) -0.0046(8)
I28 0.06648(12) 0.02753(8) 0.02984(8) 0.00707(6) 0.03053(8) 0.02500(8)
N22 0.0231(9) 0.0214(8) 0.0213(8) -0.0086(7) 0.0053(7) -0.0028(7)
C15 0.0177(9) 0.0151(8) 0.0128(8) 0.0008(6) 0.0047(7) -0.0006(7)
C16 0.0156(8) 0.0131(8) 0.0126(8) 0.0019(6) 0.0041(6) 0.0015(6)
C17 0.0243(9) 0.0133(8) 0.0138(8) 0.0012(6) 0.0066(7) 0.0018(7)
C18 0.0290(10) 0.0163(9) 0.0202(9) 0.0056(7) 0.0146(8) 0.0086(7)
C19 0.0181(9) 0.0260(10) 0.0258(10) 0.0104(8) 0.0111(8) 0.0076(8)
C20 0.0132(8) 0.0235(10) 0.0181(9) 0.0055(7) 0.0025(7) -0.0002(7)
C21 0.0190(10) 0.0448(15) 0.0294(12) 0.0035(10) -0.0015(9) -0.0093(10)
C23 0.0338(12) 0.0297(11) 0.0342(12) -0.0150(10) 0.0192(10) -0.0038(9)
C24 0.0246(11) 0.0279(11) 0.0337(12) -0.0057(9) 0.0172(9) -0.0036(9)
C25 0.0145(8) 0.0172(8) 0.0192(9) 0.0016(7) 0.0048(7) 0.0010(7)
C26 0.0218(10) 0.0329(12) 0.0302(11) -0.0018(9) 0.0067(9) -0.0089(9)
C27 0.0214(11) 0.0293(12) 0.0439(14) 0.0148(10) 0.0084(10) 0.0088(9)

loop_
_atom_type_symbol
_atom_type_description
_atom_type_scat_dispersion_real
_atom_type_scat_dispersion_imag
_atom_type_scat_source
C C 0.0033 0.0016 'International Tables Vol C Tables 4.2.6.8 and 6.1.1.4'
H H 0.0000 0.0000 'International Tables Vol C Tables 4.2.6.8 and 6.1.1.4'
I I -0.4742 1.8119 'International Tables Vol C Tables 4.2.6.8 and 6.1.1.4'
N N 0.0061 0.0033 'International Tables Vol C Tables 4.2.6.8 and 6.1.1.4'

loop_
_geom_angle_atom_site_label_1
_geom_angle_atom_site_label_2
_geom_angle_atom_site_label_3
_geom_angle
_geom_angle_site_symmetry_1
_geom_angle_site_symmetry_3
C1 N8 H8 120.0 . .
C1 N8 C9 120.05(17) . .
C9 N8 H8 120.0 . .
N8 C1 C2 120.97(17) . .
N8 C1 C6 119.07(17) . .
C2 C1 C6 119.92(16) . .
C1 C2 C11 121.02(16) . .
C3 C2 C1 118.74(16) . .
C3 C2 C11 120.20(16) . .
C2 C3 H3 119.6 . .
C4 C3 C2 120.85(17) . .
C4 C3 H3 119.6 . .
C3 C4 I14 119.82(14) . .
C3 C4 C5 120.52(17) . .
C5 C4 I14 119.66(14) . .
C4 C5 H5 119.9 . .
C6 C5 C4 120.15(17) . .
C6 C5 H5 119.9 . .
C1 C6 C7 119.75(17) . .
C5 C6 C1 119.78(17) . .
C5 C6 C7 120.46(17) . .
C6 C7 H7A 109.5 . .
C6 C7 H7B 109.5 . .
C6 C7 H7C 109.5 . .
H7A C7 H7B 109.5 . .
H7A C7 H7C 109.5 . .
H7B C7 H7C 109.5 . .
N8 C9 H9A 109.9 . .
N8 C9 H9B 109.9 . .
N8 C9 C10 108.72(17) . .
H9A C9 H9B 108.3 . .
C10 C9 H9A 109.9 . .
C10 C9 H9B 109.9 . .
C9 C10 H10A 109.1 . .
C9 C10 H10B 109.1 . .
C9 C10 C11 112.66(17) . .
H10A C10 H10B 107.8 . .
C11 C10 H10A 109.1 . .
C11 C10 H10B 109.1 . .
C2 C11 C10 109.71(16) . .
C2 C11 C12 108.61(16) . .
C2 C11 C13 111.99(16) . .
C12 C11 C10 110.19(18) . .
C13 C11 C10 107.44(17) . .
C13 C11 C12 108.89(19) . .
C11 C12 H12A 109.5 . .
C11 C12 H12B 109.5 . .
C11 C12 H12C 109.5 . .
H12A C12 H12B 109.5 . .
H12A C12 H12C 109.5 . .
H12B C12 H12C 109.5 . .
C11 C13 H13A 109.5 . .
C11 C13 H13B 109.5 . .
C11 C13 H13C 109.5 . .
H13A C13 H13B 109.5 . .
H13A C13 H13C 109.5 . .
H13B C13 H13C 109.5 . .
C15 N22 H22 118.4 . .
C15 N22 C23 123.24(17) . .
C23 N22 H22 118.4 . .
N22 C15 C16 120.41(17) . .
N22 C15 C20 119.73(18) . .
C20 C15 C16 119.83(17) . .
C15 C16 C25 118.39(16) . .
C17 C16 C15 119.19(17) . .
C17 C16 C25 122.40(17) . .
C16 C17 H17 119.8 . .
C18 C17 C16 120.35(19) . .
C18 C17 H17 119.8 . .
C17 C18 I28 119.41(16) . .
C19 C18 I28 119.87(15) . .
C19 C18 C17 120.68(18) . .
C18 C19 H19 119.8 . .
C18 C19 C20 120.40(18) . .
C20 C19 H19 119.8 . .
C15 C20 C21 120.0(2) . .
C19 C20 C15 119.54(18) . .
C19 C20 C21 120.44(19) . .
C20 C21 H21A 109.5 . .
C20 C21 H21B 109.5 . .
C20 C21 H21C 109.5 . .
H21A C21 H21B 109.5 . .
H21A C21 H21C 109.5 . .
H21B C21 H21C 109.5 . .
N22 C23 H23A 109.3 . .
N22 C23 H23B 109.3 . .
N22 C23 C24 111.79(18) . .
H23A C23 H23B 107.9 . .
C24 C23 H23A 109.3 . .
C24 C23 H23B 109.3 . .
C23 C24 H24A 109.3 . .
C23 C24 H24B 109.3 . .
C23 C24 C25 111.52(18) . .
H24A C24 H24B 108.0 . .
C25 C24 H24A 109.3 . .
C25 C24 H24B 109.3 . .
C16 C25 C24 107.12(16) . .
C16 C25 C26 112.99(17) . .
C16 C25 C27 109.30(16) . .
C26 C25 C24 108.08(17) . .
C26 C25 C27 108.63(18) . .
C27 C25 C24 110.72(18) . .
C25 C26 H26A 109.5 . .
C25 C26 H26B 109.5 . .
C25 C26 H26C 109.5 . .
H26A C26 H26B 109.5 . .
H26A C26 H26C 109.5 . .
H26B C26 H26C 109.5 . .
C25 C27 H27A 109.5 . .
C25 C27 H27B 109.5 . .
C25 C27 H27C 109.5 . .
H27A C27 H27B 109.5 . .
H27A C27 H27C 109.5 . .
H27B C27 H27C 109.5 . .

loop_
_geom_bond_atom_site_label_1
_geom_bond_atom_site_label_2
_geom_bond_distance
_geom_bond_site_symmetry_2
I14 C4 2.1032(18) .
N8 H8 0.8800 .
N8 C1 1.384(2) .
N8 C9 1.446(3) .
C1 C2 1.410(2) .
C1 C6 1.412(3) .
C2 C3 1.396(2) .
C2 C11 1.525(3) .
C3 H3 0.9500 .
C3 C4 1.383(3) .
C4 C5 1.386(3) .
C5 H5 0.9500 .
C5 C6 1.386(3) .
C6 C7 1.508(3) .
C7 H7A 0.9800 .
C7 H7B 0.9800 .
C7 H7C 0.9800 .
C9 H9A 0.9900 .
C9 H9B 0.9900 .
C9 C10 1.516(3) .
C10 H10A 0.9900 .
C10 H10B 0.9900 .
C10 C11 1.535(3) .
C11 C12 1.534(3) .
C11 C13 1.531(3) .
C12 H12A 0.9800 .
C12 H12B 0.9800 .
C12 H12C 0.9800 .
C13 H13A 0.9800 .
C13 H13B 0.9800 .
C13 H13C 0.9800 .
I28 C18 2.098(2) .
N22 H22 0.8800 .
N22 C15 1.380(2) .
N22 C23 1.449(3) .
C15 C16 1.412(3) .
C15 C20 1.408(3) .
C16 C17 1.392(3) .
C16 C25 1.518(3) .
C17 H17 0.9500 .
C17 C18 1.384(3) .
C18 C19 1.384(3) .
C19 H19 0.9500 .
C19 C20 1.386(3) .
C20 C21 1.505(3) .
C21 H21A 0.9800 .
C21 H21B 0.9800 .
C21 H21C 0.9800 .
C23 H23A 0.9900 .
C23 H23B 0.9900 .
C23 C24 1.523(3) .
C24 H24A 0.9900 .
C24 H24B 0.9900 .
C24 C25 1.538(3) .
C25 C26 1.530(3) .
C25 C27 1.532(3) .
C26 H26A 0.9800 .
C26 H26B 0.9800 .
C26 H26C 0.9800 .
C27 H27A 0.9800 .
C27 H27B 0.9800 .
C27 H27C 0.9800 .

loop_
_geom_torsion_atom_site_label_1
_geom_torsion_atom_site_label_2
_geom_torsion_atom_site_label_3
_geom_torsion_atom_site_label_4
_geom_torsion
_geom_torsion_site_symmetry_1
_geom_torsion_site_symmetry_2
_geom_torsion_site_symmetry_3
_geom_torsion_site_symmetry_4
I14 C4 C5 C6 177.38(13) . . . .
N8 C1 C2 C3 176.36(17) . . . .
N8 C1 C2 C11 -5.8(3) . . . .
N8 C1 C6 C5 -177.20(17) . . . .
N8 C1 C6 C7 2.9(3) . . . .
N8 C9 C10 C11 58.8(2) . . . .
C1 N8 C9 C10 -44.5(3) . . . .
C1 C2 C3 C4 0.6(3) . . . .
C1 C2 C11 C10 20.1(2) . . . .
C1 C2 C11 C12 -100.4(2) . . . .
C1 C2 C11 C13 139.27(18) . . . .
C2 C1 C6 C5 0.4(3) . . . .
C2 C1 C6 C7 -179.52(17) . . . .
C2 C3 C4 I14 -178.20(13) . . . .
C2 C3 C4 C5 0.9(3) . . . .
C3 C2 C11 C10 -162.12(17) . . . .
C3 C2 C11 C12 77.4(2) . . . .
C3 C2 C11 C13 -42.9(2) . . . .
C3 C4 C5 C6 -1.7(3) . . . .
C4 C5 C6 C1 1.0(3) . . . .
C4 C5 C6 C7 -179.02(17) . . . .
C6 C1 C2 C3 -1.2(3) . . . .
C6 C1 C2 C11 176.62(16) . . . .
C9 N8 C1 C2 18.8(3) . . . .
C9 N8 C1 C6 -163.55(18) . . . .
C9 C10 C11 C2 -46.5(2) . . . .
C9 C10 C11 C12 73.0(2) . . . .
C9 C10 C11 C13 -168.52(18) . . . .
C11 C2 C3 C4 -177.29(17) . . . .
I28 C18 C19 C20 -176.38(15) . . . .
N22 C15 C16 C17 -178.20(17) . . . .
N22 C15 C16 C25 0.3(3) . . . .
N22 C15 C20 C19 178.18(18) . . . .
N22 C15 C20 C21 -0.3(3) . . . .
N22 C23 C24 C25 45.3(3) . . . .
C15 N22 C23 C24 -6.3(3) . . . .
C15 C16 C17 C18 0.8(3) . . . .
C15 C16 C25 C24 36.8(2) . . . .
C15 C16 C25 C26 155.76(18) . . . .
C15 C16 C25 C27 -83.2(2) . . . .
C16 C15 C20 C19 0.4(3) . . . .
C16 C15 C20 C21 -178.04(19) . . . .
C16 C17 C18 I28 176.36(14) . . . .
C16 C17 C18 C19 -1.2(3) . . . .
C17 C16 C25 C24 -144.68(18) . . . .
C17 C16 C25 C26 -25.8(3) . . . .
C17 C16 C25 C27 95.3(2) . . . .
C17 C18 C19 C20 1.1(3) . . . .
C18 C19 C20 C15 -0.7(3) . . . .
C18 C19 C20 C21 177.7(2) . . . .
C20 C15 C16 C17 -0.4(3) . . . .
C20 C15 C16 C25 178.09(17) . . . .
C23 N22 C15 C16 -17.7(3) . . . .
C23 N22 C15 C20 164.5(2) . . . .
C23 C24 C25 C16 -59.3(2) . . . .
C23 C24 C25 C26 178.67(19) . . . .
C23 C24 C25 C27 59.8(2) . . . .
C25 C16 C17 C18 -177.65(17) . . . .
